data_1525603
loop_
_publ_author_name
'Bae, D.H.'
'Seff, K.'

_publ_section_title
;
 Extensive intrazeolitic hydrolysis of Zn(II): partial structures of
 partially and fully hydrated Zn(II) exchanged zeolite X
;
_journal_name_full 'Microporous and Mesoporous Materials'
_journal_page_first 232
_journal_page_last 245
_journal_volume 40
_journal_year 2000
_chemical_formula_sum 'Al91.9968 O432.8 Si100.003 Zn54.672'
_chemical_name_systematic 'Zn54.6 (H3 O)37.2 (Al92 Si100 O384) (O H)54.4'
_space_group_IT_number 203
_symmetry_space_group_name_Hall '-F 2uv 2vw 3'
_symmetry_space_group_name_H-M 'F d -3 :2'
_cell_angle_alpha 90
_cell_angle_beta 90
_cell_angle_gamma 90
_cell_formula_units_Z 1
_cell_length_a 24.75
_cell_length_b 24.75
_cell_length_c 24.75
_cell_volume 15160.922
_citation_journal_id_ASTM MIMMFJ
_cod_data_source_file Bae_MIMMFJ_2000_254.cif
_cod_data_source_block Al91.9968O432.8Si100.003Zn54.672
_cod_original_cell_volume 15160.92
_cod_database_code 1525603

loop_
_symmetry_equiv_pos_as_xyz
x,y,z
-x+1/4,-y+1/4,z
x,-y+1/4,-z+1/4
-x+1/4,y,-z+1/4
z,x,y
-z+1/4,-x+1/4,y
z,-x+1/4,-y+1/4
-z+1/4,x,-y+1/4
y,z,x
y,-z+1/4,-x+1/4
-y+1/4,z,-x+1/4
-y+1/4,-z+1/4,x
-x,-y,-z
x-1/4,y-1/4,-z
-x,y-1/4,z-1/4
x-1/4,-y,z-1/4
-z,-x,-y
z-1/4,x-1/4,-y
-z,x-1/4,y-1/4
z-1/4,-x,y-1/4
-y,-z,-x
-y,z-1/4,x-1/4
y-1/4,-z,x-1/4
y-1/4,z-1/4,-x
x,y+1/2,z+1/2
-x+1/4,-y+3/4,z+1/2
x,-y+3/4,-z+3/4
-x+1/4,y+1/2,-z+3/4
z,x+1/2,y+1/2
-z+1/4,-x+3/4,y+1/2
z,-x+3/4,-y+3/4
-z+1/4,x+1/2,-y+3/4
y,z+1/2,x+1/2
y,-z+3/4,-x+3/4
-y+1/4,z+1/2,-x+3/4
-y+1/4,-z+3/4,x+1/2
-x,-y+1/2,-z+1/2
x-1/4,y+1/4,-z+1/2
-x,y+1/4,z+1/4
x-1/4,-y+1/2,z+1/4
-z,-x+1/2,-y+1/2
z-1/4,x+1/4,-y+1/2
-z,x+1/4,y+1/4
z-1/4,-x+1/2,y+1/4
-y,-z+1/2,-x+1/2
-y,z+1/4,x+1/4
y-1/4,-z+1/2,x+1/4
y-1/4,z+1/4,-x+1/2
x+1/2,y,z+1/2
-x+3/4,-y+1/4,z+1/2
x+1/2,-y+1/4,-z+3/4
-x+3/4,y,-z+3/4
z+1/2,x,y+1/2
-z+3/4,-x+1/4,y+1/2
z+1/2,-x+1/4,-y+3/4
-z+3/4,x,-y+3/4
y+1/2,z,x+1/2
y+1/2,-z+1/4,-x+3/4
-y+3/4,z,-x+3/4
-y+3/4,-z+1/4,x+1/2
-x+1/2,-y,-z+1/2
x+1/4,y-1/4,-z+1/2
-x+1/2,y-1/4,z+1/4
x+1/4,-y,z+1/4
-z+1/2,-x,-y+1/2
z+1/4,x-1/4,-y+1/2
-z+1/2,x-1/4,y+1/4
z+1/4,-x,y+1/4
-y+1/2,-z,-x+1/2
-y+1/2,z-1/4,x+1/4
y+1/4,-z,x+1/4
y+1/4,z-1/4,-x+1/2
x+1/2,y+1/2,z
-x+3/4,-y+3/4,z
x+1/2,-y+3/4,-z+1/4
-x+3/4,y+1/2,-z+1/4
z+1/2,x+1/2,y
-z+3/4,-x+3/4,y
z+1/2,-x+3/4,-y+1/4
-z+3/4,x+1/2,-y+1/4
y+1/2,z+1/2,x
y+1/2,-z+3/4,-x+1/4
-y+3/4,z+1/2,-x+1/4
-y+3/4,-z+3/4,x
-x+1/2,-y+1/2,-z
x+1/4,y+1/4,-z
-x+1/2,y+1/4,z-1/4
x+1/4,-y+1/2,z-1/4
-z+1/2,-x+1/2,-y
z+1/4,x+1/4,-y
-z+1/2,x+1/4,y-1/4
z+1/4,-x+1/2,y-1/4
-y+1/2,-z+1/2,-x
-y+1/2,z+1/4,x-1/4
y+1/4,-z+1/2,x-1/4
y+1/4,z+1/4,-x

loop_
_atom_site_label
_atom_site_type_symbol
_atom_site_fract_x
_atom_site_fract_y
_atom_site_fract_z
_atom_site_occupancy
_atom_site_U_iso_or_equiv
O7 O-2 0.1553 0.1712 0.1902 0.121 0.0
Si1 Si+4 -0.0524 0.1255 0.0358 1 0.0
Zn3 Zn+2 0.2806 0.1568 0.4254 0.123 0.0
O1 O-2 0.8928 -0.0006 0.1025 1 0.0
O6 O-2 0.27 0.27 0.27 0.525 0.0
Si2 Si+4 -0.053 0.0368 0.1236 0.0417 0.0
O5 O-2 0.0806 0.0806 0.0806 0.637 0.0
Zn2 Zn+2 0.2276 0.2276 0.2276 0.381 0.0
Zn4 Zn+2 0.2138 0.2916 0.2893 0.031 0.0
Al1 Al+3 -0.053 0.0368 0.1236 0.9583 0.0
O2 O-2 0.0011 -0.0032 0.148 1 0.0
Zn5 Zn+2 0.125 0.125 0.125 0.362 0.0
Zn6 Zn+2 0.3258 0.2411 0.4213 0.066 0.0
Zn8 Zn+2 0.4613 0.4613 0.4613 0.088 0.0
O4 O-2 -0.073 0.0756 0.1786 1 0.0
Zn1 Zn+2 0.0544 0.0544 0.0544 0.3 0.0
Zn7 Zn+2 0.2973 0.2097 0.3858 0.063 0.0
O3 O-2 -0.0285 0.0768 0.0709 1 0.0
